data_7119696
loop_
_publ_author_name
'Higashino, Toshiki'
'Ueda, Akira'
'Yoshida, Junya'
'Mori, Hatsumi'

_publ_section_title
;
 Improved stability of a metallic state in benzothienobenzothiophene-based
 molecular conductors: an effective increase of dimensionality with
 hydrogen bonds.
;
_journal_issue 24
_journal_name_full 'Chemical communications (Cambridge, England)'
_journal_page_first 3426
_journal_page_last 3429
_journal_paper_doi 10.1039/c7cc00784a
_journal_volume 53
_journal_year 2017
_chemical_formula_moiety 'C28 H16 Cl O8 S4'
_chemical_formula_sum 'C28 H16 Cl O8 S4'
_chemical_formula_weight 644.12
_space_group_IT_number 15
_symmetry_cell_setting monoclinic
_symmetry_Int_Tables_number 15
_symmetry_space_group_name_Hall '-C 2yc'
_symmetry_space_group_name_H-M 'C 1 2/c 1'
_atom_sites_solution_hydrogens geom
_atom_sites_solution_primary direct
_atom_sites_solution_secondary difmap
_audit_update_record
;
2017-01-25 deposited with the CCDC.
2017-02-20 downloaded from the CCDC.
;
_cell_angle_alpha 90.0000
_cell_angle_beta 110.708(8)
_cell_angle_gamma 90.0000
_cell_formula_units_Z 4
_cell_length_a 29.418(16)
_cell_length_b 6.652(4)
_cell_length_c 13.840(8)
_cell_measurement_reflns_used 2062
_cell_measurement_temperature 293
_cell_measurement_theta_max 27.45
_cell_measurement_theta_min 3.15
_cell_volume 2533(3)
_computing_cell_refinement CrystalClear
_computing_data_collection 'CrystalClear (Rigaku Inc., 2008)'
_computing_data_reduction CrystalClear
_computing_molecular_graphics 'CrystalStructure 4.0'
_computing_publication_material 'CrystalStructure 4.0 (Rigaku, 2010)'
_computing_structure_refinement 'SHELXL97 (Sheldrick, 2008)'
_computing_structure_solution 'Il Milione (Burla, et al., 2007)'
_diffrn_ambient_temperature 293
_diffrn_detector_area_resol_mean 7.314
_diffrn_measured_fraction_theta_full 0.974
_diffrn_measured_fraction_theta_max 0.974
_diffrn_measurement_device_type 'Rigaku Mercury70'
_diffrn_measurement_method \w
_diffrn_radiation_type 'Mo K\a'
_diffrn_radiation_wavelength 0.71075
_diffrn_reflns_av_R_equivalents 0.0477
_diffrn_reflns_limit_h_max 15
_diffrn_reflns_limit_h_min -37
_diffrn_reflns_limit_k_max 8
_diffrn_reflns_limit_k_min -8
_diffrn_reflns_limit_l_max 17
_diffrn_reflns_limit_l_min -14
_diffrn_reflns_number 4595
_diffrn_reflns_theta_full 27.00
_diffrn_reflns_theta_max 27.00
_diffrn_standards_number 0
_exptl_absorpt_coefficient_mu 0.536
_exptl_absorpt_correction_T_max 0.898
_exptl_absorpt_correction_T_min 0.535
_exptl_absorpt_correction_type multi-scan
_exptl_absorpt_process_details 'REQAB (Rigaku, 1998)'
_exptl_crystal_colour black
_exptl_crystal_density_diffrn 1.689
_exptl_crystal_density_method 'not measured'
_exptl_crystal_description needle
_exptl_crystal_F_000 1316.00
_exptl_crystal_size_max 0.30
_exptl_crystal_size_mid 0.015
_exptl_crystal_size_min 0.015
_refine_diff_density_max 0.480
_refine_diff_density_min -0.320
_refine_ls_extinction_method none
_refine_ls_goodness_of_fit_ref 1.058
_refine_ls_hydrogen_treatment constr
_refine_ls_number_parameters 188
_refine_ls_number_reflns 2704
_refine_ls_number_restraints 0
_refine_ls_R_factor_gt 0.0784
_refine_ls_shift/su_max 0.000
_refine_ls_structure_factor_coef Fsqd
_refine_ls_weighting_details 'w = 1/[\s^2^(Fo^2^)+(0.0542P)^2^+1.2411P] where P=(Fo^2^+2Fc^2^)/3'
_refine_ls_weighting_scheme calc
_refine_ls_wR_factor_ref 0.1675
_reflns_number_gt 1307
_reflns_number_total 2706
_reflns_threshold_expression F^2^>2.0\s(F^2^)
_cod_data_source_file c7cc00784a2.cif
_cod_data_source_block beta-BTBTOH2_2_ClO4
_cod_depositor_comments 'Adding full bibliography for 7119694--7119698.cif.'
_cod_database_code 7119696

loop_
_symmetry_equiv_pos_site_id
_symmetry_equiv_pos_as_xyz
1 +X,+Y,+Z
2 -X,+Y,1/2-Z
3 -X,-Y,-Z
4 +X,-Y,1/2+Z
5 1/2+X,1/2+Y,+Z
6 1/2-X,1/2+Y,1/2-Z
7 1/2-X,1/2-Y,-Z
8 1/2+X,1/2-Y,1/2+Z

loop_
_atom_site_label
_atom_site_type_symbol
_atom_site_fract_x
_atom_site_fract_y
_atom_site_fract_z
_atom_site_U_iso_or_equiv
_atom_site_adp_type
_atom_site_occupancy
_atom_site_symmetry_multiplicity
_atom_site_calc_flag
_atom_site_refinement_flags
Cl1 Cl 0.5000 0.5424(4) 0.2500 0.0551(7) Uani 1.0 4 d .
S1 S 0.24693(4) 0.1098(2) 0.37630(10) 0.0357(4) Uani 1.0 8 d .
S2 S 0.32090(4) 0.1094(2) 0.16652(10) 0.0377(4) Uani 1.0 8 d .
O1 O 0.07537(11) 0.1193(6) 0.0852(3) 0.0479(11) Uani 1.0 8 d .
O2 O 0.11614(11) 0.1105(6) -0.0583(3) 0.0471(10) Uani 1.0 8 d .
O3 O 0.51612(14) 0.4192(8) 0.3403(4) 0.0923(18) Uani 1.0 8 d .
O4 O 0.46072(15) 0.6662(7) 0.2535(4) 0.0766(15) Uani 1.0 8 d .
C1 C 0.20315(16) 0.1069(7) 0.2516(4) 0.0313(12) Uani 1.0 8 d .
C2 C 0.15317(17) 0.1107(8) 0.2255(4) 0.0361(13) Uani 1.0 8 d .
C3 C 0.12397(17) 0.1141(8) 0.1221(4) 0.0359(13) Uani 1.0 8 d .
C4 C 0.14443(17) 0.1111(7) 0.0430(4) 0.0344(12) Uani 1.0 8 d .
C5 C 0.19397(17) 0.1075(7) 0.0688(4) 0.0308(12) Uani 1.0 8 d .
C6 C 0.22420(16) 0.1072(7) 0.1733(4) 0.0298(11) Uani 1.0 8 d .
C7 C 0.27526(16) 0.1062(7) 0.2185(4) 0.0292(11) Uani 1.0 8 d .
C8 C 0.29319(16) 0.1070(7) 0.3262(4) 0.0291(11) Uani 1.0 8 d .
C9 C 0.34491(17) 0.1118(7) 0.3698(4) 0.0322(12) Uani 1.0 8 d .
C10 C 0.37554(18) 0.1176(7) 0.4726(5) 0.0411(14) Uani 1.0 8 d .
C11 C 0.42518(18) 0.1254(8) 0.4951(5) 0.0493(16) Uani 1.0 8 d .
C12 C 0.44433(19) 0.1288(8) 0.4163(5) 0.0511(16) Uani 1.0 8 d .
C13 C 0.41511(17) 0.1242(8) 0.3140(5) 0.0454(15) Uani 1.0 8 d .
C14 C 0.36472(18) 0.1143(8) 0.2903(4) 0.0356(13) Uani 1.0 8 d .
H1 H 0.0654 0.1316 0.1332 0.0575 Uiso 1.0 8 calc R
H2 H 0.1394 0.1111 0.2766 0.0433 Uiso 1.0 8 calc R
H2A H 0.0882 0.0804 -0.0644 0.0565 Uiso 1.0 8 calc R
H5 H 0.2075 0.1054 0.0174 0.0370 Uiso 1.0 8 calc R
H10 H 0.3629 0.1163 0.5253 0.0493 Uiso 1.0 8 calc R
H11 H 0.4460 0.1285 0.5637 0.0591 Uiso 1.0 8 calc R
H12 H 0.4779 0.1344 0.4335 0.0613 Uiso 1.0 8 calc R
H13 H 0.4283 0.1274 0.2621 0.0545 Uiso 1.0 8 calc R

loop_
_atom_site_aniso_label
_atom_site_aniso_U_11
_atom_site_aniso_U_22
_atom_site_aniso_U_33
_atom_site_aniso_U_12
_atom_site_aniso_U_13
_atom_site_aniso_U_23
Cl1 0.0313(10) 0.0875(18) 0.0491(14) 0.0000 0.0174(10) 0.0000
S1 0.0386(8) 0.0378(8) 0.0346(8) -0.0018(7) 0.0177(6) 0.0003(7)
S2 0.0347(7) 0.0446(9) 0.0389(9) 0.0007(7) 0.0195(6) 0.0019(7)
O1 0.032(2) 0.061(3) 0.053(3) -0.0004(19) 0.0184(18) 0.002(3)
O2 0.0302(19) 0.073(3) 0.037(3) -0.010(2) 0.0111(16) -0.003(2)
O3 0.055(3) 0.137(5) 0.072(4) 0.000(3) 0.007(3) 0.058(4)
O4 0.070(3) 0.107(4) 0.068(4) 0.027(3) 0.044(3) 0.008(3)
C1 0.034(3) 0.026(3) 0.036(3) 0.001(3) 0.016(3) -0.001(3)
C2 0.041(3) 0.035(3) 0.041(4) -0.005(3) 0.024(3) -0.001(3)
C3 0.033(3) 0.030(3) 0.048(4) -0.005(3) 0.020(3) -0.005(3)
C4 0.038(3) 0.030(3) 0.035(3) 0.002(3) 0.011(3) -0.001(3)
C5 0.041(3) 0.024(3) 0.032(3) 0.004(3) 0.020(3) 0.008(3)
C6 0.032(3) 0.024(3) 0.035(3) -0.000(3) 0.014(3) 0.003(3)
C7 0.037(3) 0.026(3) 0.032(3) 0.004(3) 0.021(3) -0.000(3)
C8 0.037(3) 0.023(3) 0.029(3) 0.003(3) 0.015(3) 0.002(3)
C9 0.034(3) 0.027(3) 0.035(3) -0.002(3) 0.011(3) 0.005(3)
C10 0.047(4) 0.033(4) 0.042(4) 0.002(3) 0.015(3) 0.006(3)
C11 0.041(4) 0.048(4) 0.049(4) 0.005(3) 0.003(3) 0.008(4)
C12 0.032(3) 0.051(4) 0.066(5) -0.001(3) 0.011(3) 0.009(4)
C13 0.031(3) 0.050(4) 0.060(4) 0.000(3) 0.023(3) 0.009(4)
C14 0.041(3) 0.033(3) 0.033(3) 0.001(3) 0.014(3) 0.003(3)

loop_
_atom_type_symbol
_atom_type_description
_atom_type_scat_dispersion_real
_atom_type_scat_dispersion_imag
_atom_type_scat_source
C C 0.0033 0.0016
;
International Tables for Crystallography
(1992, Vol. C, Tables 4.2.6.8 and 6.1.1.4)
;
H H 0.0000 0.0000
;
International Tables for Crystallography
(1992, Vol. C, Table 6.1.1.4)
;
O O 0.0106 0.0060
;
International Tables for Crystallography
(1992, Vol. C, Tables 4.2.6.8 and 6.1.1.4)
;
S S 0.1246 0.1234
;
International Tables for Crystallography
(1992, Vol. C, Tables 4.2.6.8 and 6.1.1.4)
;
Cl Cl 0.1484 0.1585
;
International Tables for Crystallography
(1992, Vol. C, Tables 4.2.6.8 and 6.1.1.4)
;

loop_
_geom_angle_atom_site_label_1
_geom_angle_atom_site_label_2
_geom_angle_atom_site_label_3
_geom_angle
_geom_angle_publ_flag
_geom_angle_site_symmetry_1
_geom_angle_site_symmetry_3
O3 Cl1 O3 110.0(4) yes . 2_655
O3 Cl1 O4 108.8(3) yes . .
O3 Cl1 O4 109.7(3) yes . 2_655
O3 Cl1 O4 109.7(3) yes 2_655 .
O3 Cl1 O4 108.8(3) yes 2_655 2_655
O4 Cl1 O4 109.9(4) yes . 2_655
C1 S1 C8 90.8(3) yes . .
C7 S2 C14 90.3(3) yes . .
S1 C1 C2 126.8(5) yes . .
S1 C1 C6 112.5(4) yes . .
C2 C1 C6 120.6(4) yes . .
C1 C2 C3 118.9(6) yes . .
O1 C3 C2 125.7(6) yes . .
O1 C3 C4 113.1(5) yes . .
C2 C3 C4 121.2(5) yes . .
O2 C4 C3 121.6(5) yes . .
O2 C4 C5 118.5(6) yes . .
C3 C4 C5 119.9(5) yes . .
C4 C5 C6 119.7(6) yes . .
C1 C6 C5 119.7(5) yes . .
C1 C6 C7 110.2(4) yes . .
C5 C6 C7 130.1(6) yes . .
S2 C7 C6 132.6(4) yes . .
S2 C7 C8 112.8(4) yes . .
C6 C7 C8 114.5(5) yes . .
S1 C8 C7 112.0(4) yes . .
S1 C8 C9 134.7(4) yes . .
C7 C8 C9 113.3(5) yes . .
C8 C9 C10 130.0(6) yes . .
C8 C9 C14 110.0(4) yes . .
C10 C9 C14 120.0(5) yes . .
C9 C10 C11 118.9(6) yes . .
C10 C11 C12 120.7(5) yes . .
C11 C12 C13 121.9(5) yes . .
C12 C13 C14 117.9(6) yes . .
S2 C14 C9 113.5(4) yes . .
S2 C14 C13 125.8(5) yes . .
C9 C14 C13 120.7(5) yes . .
C3 O1 H1 109.463 no . .
C4 O2 H2A 109.464 no . .
C1 C2 H2 120.567 no . .
C3 C2 H2 120.560 no . .
C4 C5 H5 120.156 no . .
C6 C5 H5 120.148 no . .
C9 C10 H10 120.564 no . .
C11 C10 H10 120.563 no . .
C10 C11 H11 119.634 no . .
C12 C11 H11 119.641 no . .
C11 C12 H12 119.058 no . .
C13 C12 H12 119.060 no . .
C12 C13 H13 121.068 no . .
C14 C13 H13 121.072 no . .

loop_
_geom_bond_atom_site_label_1
_geom_bond_atom_site_label_2
_geom_bond_distance
_geom_bond_publ_flag
_geom_bond_site_symmetry_2
Cl1 O3 1.428(5) yes .
Cl1 O3 1.428(5) yes 2_655
Cl1 O4 1.434(5) yes .
Cl1 O4 1.434(5) yes 2_655
S1 C1 1.751(5) yes .
S1 C8 1.732(6) yes .
S2 C7 1.733(6) yes .
S2 C14 1.742(5) yes .
O1 C3 1.338(6) yes .
O2 C4 1.354(6) yes .
C1 C2 1.385(7) yes .
C1 C6 1.425(9) yes .
C2 C3 1.385(7) yes .
C3 C4 1.424(9) yes .
C4 C5 1.373(7) yes .
C5 C6 1.404(7) yes .
C6 C7 1.408(7) yes .
C7 C8 1.395(7) yes .
C8 C9 1.425(7) yes .
C9 C10 1.390(7) yes .
C9 C14 1.416(9) yes .
C10 C11 1.382(8) yes .
C11 C12 1.395(10) yes .
C12 C13 1.372(8) yes .
C13 C14 1.402(8) yes .
O1 H1 0.820 no .
O2 H2A 0.820 no .
C2 H2 0.930 no .
C5 H5 0.930 no .
C10 H10 0.930 no .
C11 H11 0.930 no .
C12 H12 0.930 no .
C13 H13 0.930 no .

loop_
_geom_contact_atom_site_label_1
_geom_contact_atom_site_label_2
_geom_contact_distance
_geom_contact_publ_flag
_geom_contact_site_symmetry_2
S1 C10 3.539(6) no .
S2 C5 3.493(6) no .
O1 O2 2.659(6) no .
O1 C5 3.576(7) no .
C1 C4 2.791(7) no .
C2 C5 2.826(9) no .
C3 C6 2.779(7) no .
C9 C12 2.766(8) no .
C10 C13 2.826(10) no .
C11 C14 2.765(7) no .
S1 C6 3.576(6) no 6_545
S1 C6 3.543(6) no 6_555
S1 C7 3.572(5) no 6_545
S1 C7 3.528(5) no 6_555
S2 O2 3.333(5) no 7_555
O1 O3 3.470(7) no 6_545
O1 O3 3.226(6) no 8_454
O1 O4 2.809(7) no 6_545
O1 C11 3.466(7) no 6_545
O1 C11 3.544(7) no 6_555
O1 C12 3.312(7) no 6_545
O1 C12 3.438(7) no 6_555
O1 C13 3.549(7) no 6_545
O2 S2 3.333(5) no 7_555
O2 O3 2.783(5) no 8_454
O2 O4 3.388(6) no 7_555
O2 C10 3.466(7) no 6_545
O2 C10 3.555(7) no 6_555
O3 O1 3.470(7) no 6_555
O3 O1 3.226(6) no 8_555
O3 O2 2.783(5) no 8_555
O3 C12 3.296(9) no .
O3 C13 3.471(7) no .
O4 O1 2.809(7) no 6_555
O4 O2 3.388(6) no 7_555
O4 C2 3.484(8) no 6_555
O4 C3 3.511(8) no 6_555
O4 C13 3.546(8) no 1_565
C1 C7 3.388(7) no 6_545
C1 C7 3.380(7) no 6_555
C1 C8 3.508(7) no 6_545
C1 C8 3.510(7) no 6_555
C2 O4 3.484(8) no 6_545
C2 C9 3.580(7) no 6_545
C2 C9 3.592(7) no 6_555
C2 C14 3.339(7) no 6_545
C2 C14 3.386(7) no 6_555
C3 O4 3.511(8) no 6_545
C3 C9 3.456(7) no 6_545
C3 C9 3.426(7) no 6_555
C3 C10 3.555(8) no 6_545
C3 C10 3.599(8) no 6_555
C3 C14 3.514(7) no 6_545
C3 C14 3.517(7) no 6_555
C4 C9 3.510(7) no 6_545
C4 C9 3.518(7) no 6_555
C4 C10 3.328(7) no 6_545
C4 C10 3.414(7) no 6_555
C5 C8 3.598(7) no 6_545
C5 C8 3.592(7) no 6_555
C6 S1 3.543(6) no 6_545
C6 S1 3.576(6) no 6_555
C6 C8 3.366(7) no 6_545
C6 C8 3.365(7) no 6_555
C7 S1 3.528(5) no 6_545
C7 S1 3.572(5) no 6_555
C7 C1 3.380(7) no 6_545
C7 C1 3.388(7) no 6_555
C8 C1 3.510(7) no 6_545
C8 C1 3.508(7) no 6_555
C8 C5 3.592(7) no 6_545
C8 C5 3.598(7) no 6_555
C8 C6 3.365(7) no 6_545
C8 C6 3.366(7) no 6_555
C9 C2 3.592(7) no 6_545
C9 C2 3.580(7) no 6_555
C9 C3 3.426(7) no 6_545
C9 C3 3.456(7) no 6_555
C9 C4 3.518(7) no 6_545
C9 C4 3.510(7) no 6_555
C10 O2 3.555(7) no 6_545
C10 O2 3.466(7) no 6_555
C10 C3 3.599(8) no 6_545
C10 C3 3.555(8) no 6_555
C10 C4 3.414(7) no 6_545
C10 C4 3.328(7) no 6_555
C11 O1 3.544(7) no 6_545
C11 O1 3.466(7) no 6_555
C12 O1 3.438(7) no 6_545
C12 O1 3.312(7) no 6_555
C12 O3 3.296(9) no .
C13 O1 3.549(7) no 6_555
C13 O3 3.471(7) no .
C13 O4 3.546(8) no 1_545
C14 C2 3.386(7) no 6_545
C14 C2 3.339(7) no 6_555
C14 C3 3.517(7) no 6_545
C14 C3 3.514(7) no 6_555
S1 H2 2.9691 no .
S1 H10 3.3032 no .
S2 H5 3.2445 no .
S2 H13 2.9652 no .
O1 H2 2.6542 no .
O1 H2A 2.2465 no .
O2 H1 3.4740 no .
O2 H5 2.5150 no .
C1 H5 3.2882 no .
C2 H1 2.4468 no .
C3 H2A 2.4287 no .
C3 H5 3.2643 no .
C4 H1 3.0054 no .
C4 H2 3.2873 no .
C5 H2A 3.0086 no .
C6 H2 3.2834 no .
C7 H5 2.7927 no .
C8 H10 2.7936 no .
C9 H11 3.2277 no .
C9 H13 3.2925 no .
C10 H12 3.2435 no .
C11 H13 3.2597 no .
C12 H10 3.2545 no .
C13 H11 3.2479 no .
C14 H10 3.2736 no .
C14 H12 3.2184 no .
H1 H2 2.3765 no .
H1 H2A 3.0564 no .
H2A H5 3.2869 no .
H10 H11 2.3149 no .
H11 H12 2.3064 no .
H12 H13 2.3040 no .
Cl1 H1 2.9778 no 5_555
Cl1 H1 2.9778 no 6_555
Cl1 H2A 3.0477 no 7_555
Cl1 H2A 3.0477 no 8_555
Cl1 H11 3.3270 no 3_666
Cl1 H11 3.3270 no 4_564
Cl1 H13 3.5134 no .
Cl1 H13 3.5134 no 2_655
S1 H5 2.9685 no 4_555
S2 H2 3.5099 no 6_545
S2 H2 3.5311 no 6_555
S2 H5 3.0450 no 7_555
S2 H10 3.0495 no 4_554
O1 H12 3.5548 no 6_545
O1 H12 3.3260 no 8_454
O2 H2 2.9953 no 4_554
O2 H10 3.3464 no 6_545
O2 H10 3.4223 no 6_555
O2 H13 3.1768 no 7_555
O3 H1 2.9159 no 6_555
O3 H2A 2.0641 no 8_555
O3 H11 3.3187 no 3_666
O3 H12 2.7464 no .
O3 H13 3.1038 no .
O3 H13 3.1757 no 2_655
O4 H1 1.9892 no 6_555
O4 H2 2.8502 no 6_555
O4 H2A 2.9915 no 7_555
O4 H11 3.2992 no 3_666
O4 H11 2.8550 no 4_564
O4 H13 3.2277 no 1_565
C4 H10 3.4102 no 6_545
C4 H10 3.4779 no 6_555
C10 H2A 3.3572 no 6_555
C11 H2A 3.2409 no 6_555
C11 H12 3.1791 no 3_656
C12 H1 3.3694 no 6_545
C12 H1 3.4053 no 6_555
C12 H11 3.5740 no 3_656
C12 H12 3.0439 no 3_656
C13 H1 3.3623 no 6_545
C13 H1 3.4585 no 6_555
C14 H2 3.4638 no 6_545
C14 H2 3.4221 no 6_555
H1 Cl1 2.9778 no 5_445
H1 O3 2.9159 no 6_545
H1 O4 1.9892 no 6_545
H1 C12 3.4053 no 6_545
H1 C12 3.3694 no 6_555
H1 C13 3.4585 no 6_545
H1 C13 3.3623 no 6_555
H1 H12 3.5464 no 6_545
H1 H12 3.5816 no 6_555
H1 H12 3.4147 no 8_454
H1 H13 3.5816 no 6_555
H2 S2 3.5311 no 6_545
H2 S2 3.5099 no 6_555
H2 O2 2.9953 no 4_555
H2 O4 2.8502 no 6_545
H2 C14 3.4221 no 6_545
H2 C14 3.4638 no 6_555
H2 H2A 3.3289 no 4_555
H2 H5 3.5304 no 4_555
H2 H10 3.3072 no 7_556
H2A Cl1 3.0477 no 7_555
H2A O3 2.0641 no 8_454
H2A O4 2.9915 no 7_555
H2A C10 3.3572 no 6_545
H2A C11 3.2409 no 6_545
H2A H2 3.3289 no 4_554
H2A H10 3.3682 no 6_545
H2A H11 3.1724 no 6_545
H2A H13 3.2490 no 7_555
H5 S1 2.9685 no 4_554
H5 S2 3.0450 no 7_555
H5 H2 3.5304 no 4_554
H5 H5 3.3238 no 7_555
H10 S2 3.0495 no 4_555
H10 O2 3.4223 no 6_545
H10 O2 3.3464 no 6_555
H10 C4 3.4779 no 6_545
H10 C4 3.4102 no 6_555
H10 H2 3.3072 no 7_556
H10 H2A 3.3682 no 6_555
H10 H13 3.5509 no 4_555
H11 Cl1 3.3270 no 3_666
H11 O3 3.3187 no 3_666
H11 O4 3.2992 no 3_666
H11 O4 2.8550 no 4_565
H11 C12 3.5740 no 3_656
H11 H2A 3.1724 no 6_555
H11 H12 2.8298 no 3_656
H11 H13 3.4236 no 4_555
H12 O1 3.5548 no 6_555
H12 O1 3.3260 no 8_555
H12 O3 2.7464 no .
H12 C11 3.1791 no 3_656
H12 C12 3.0439 no 3_656
H12 H1 3.5816 no 6_545
H12 H1 3.5464 no 6_555
H12 H1 3.4147 no 8_555
H12 H11 2.8298 no 3_656
H12 H12 2.5672 no 3_656
H13 Cl1 3.5134 no .
H13 O2 3.1768 no 7_555
H13 O3 3.1038 no .
H13 O3 3.1757 no 2_655
H13 O4 3.2277 no 1_545
H13 H1 3.5816 no 6_545
H13 H2A 3.2490 no 7_555
H13 H10 3.5509 no 4_554
H13 H11 3.4236 no 4_554

loop_
_geom_hbond_atom_site_label_D
_geom_hbond_atom_site_label_H
_geom_hbond_atom_site_label_A
_geom_hbond_site_symmetry_A
_geom_hbond_distance_DA
_geom_hbond_distance_DH
_geom_hbond_distance_HA
_geom_hbond_angle_DHA
_geom_hbond_publ_flag
O1 H1 O4 6_545 2.809(7) 0.820 1.989 178.1 no
O2 H2A O1 . 2.659(6) 0.820 2.247 111.5 no
O2 H2A O3 8_454 2.783(5) 0.820 2.064 146.2 no

loop_
_geom_torsion_atom_site_label_1
_geom_torsion_atom_site_label_2
_geom_torsion_atom_site_label_3
_geom_torsion_atom_site_label_4
_geom_torsion
_geom_torsion_publ_flag
C1 S1 C8 C7 0.7(3) no
C1 S1 C8 C9 178.3(5) no
C8 S1 C1 C2 -178.8(4) no
C8 S1 C1 C6 -1.0(4) no
C7 S2 C14 C9 0.5(4) no
C7 S2 C14 C13 -178.2(4) no
C14 S2 C7 C6 177.9(5) no
C14 S2 C7 C8 -0.5(4) no
S1 C1 C2 C3 177.9(3) no
S1 C1 C6 C5 -179.2(3) no
S1 C1 C6 C7 1.0(5) no
C2 C1 C6 C5 -1.2(7) no
C2 C1 C6 C7 179.0(4) no
C6 C1 C2 C3 0.3(7) no
C1 C2 C3 O1 -179.5(5) no
C1 C2 C3 C4 0.8(7) no
O1 C3 C4 O2 -1.0(7) no
O1 C3 C4 C5 179.4(4) no
C2 C3 C4 O2 178.8(4) no
C2 C3 C4 C5 -0.9(7) no
O2 C4 C5 C6 -179.7(4) no
C3 C4 C5 C6 -0.1(7) no
C4 C5 C6 C1 1.1(7) no
C4 C5 C6 C7 -179.2(4) no
C1 C6 C7 S2 -179.0(4) no
C1 C6 C7 C8 -0.5(6) no
C5 C6 C7 S2 1.2(9) no
C5 C6 C7 C8 179.7(5) no
S2 C7 C8 S1 178.6(3) no
S2 C7 C8 C9 0.4(5) no
C6 C7 C8 S1 -0.2(6) no
C6 C7 C8 C9 -178.3(4) no
S1 C8 C9 C10 1.1(8) no
S1 C8 C9 C14 -177.6(4) no
C7 C8 C9 C10 178.6(4) no
C7 C8 C9 C14 -0.0(6) no
C8 C9 C10 C11 -178.7(5) no
C8 C9 C14 S2 -0.4(6) no
C8 C9 C14 C13 178.4(4) no
C10 C9 C14 S2 -179.2(4) no
C10 C9 C14 C13 -0.5(7) no
C14 C9 C10 C11 -0.2(7) no
C9 C10 C11 C12 0.5(7) no
C10 C11 C12 C13 -0.1(8) no
C11 C12 C13 C14 -0.5(8) no
C12 C13 C14 S2 179.3(4) no
C12 C13 C14 C9 0.8(7) no
